data_4325077
loop_
_publ_author_name
'Dmitry Yakhvarov'
'Ekaterina Trofimova'
'Oleg Sinyashin'
'Olga Kataeva'
'Yulia Budnikova'
'Peter L\"onnecke'
'Evamarie Hey-Hawkins'
'Andreas Petr'
'Yulia Krupskaya'
'Vladislav Kataev'
'R\"udiger Klingeler'
'Bernd B\"uchner'

_publ_section_title
;
 New Dinuclear Nickel(II) Complexes: Synthesis, Structure,
 Electrochemical, and Magnetic Properties
;
_journal_name_full 'Inorganic Chemistry'
_journal_page_first 4553
_journal_page_last 4558
_journal_paper_doi 10.1021/ic2002546
_journal_volume 50
_journal_year 2011
_chemical_formula_sum 'C52 H44 Br2 N8 Ni2 O4 P2'
_chemical_formula_weight 1184.13
_chemical_name_systematic
;
 ?
;
_space_group_IT_number 2
_symmetry_cell_setting triclinic
_symmetry_space_group_name_Hall '-P 1'
_symmetry_space_group_name_H-M 'P -1'
_atom_sites_solution_hydrogens difmap
_atom_sites_solution_primary heavy
_atom_sites_solution_secondary difmap
_audit_conform_dict_location ftp://ftp.iucr.org/pub/cif_core.dic
_audit_conform_dict_name cif_core.dic
_audit_conform_dict_version 2.2
_audit_creation_date 2010-05-31T13:55:52-00:00
_audit_creation_method 'WinGX routine CIF_UPDATE'
_cell_angle_alpha 67.180(3)
_cell_angle_beta 86.841(2)
_cell_angle_gamma 87.092(2)
_cell_formula_units_Z 1
_cell_length_a 8.5586(2)
_cell_length_b 11.2437(3)
_cell_length_c 13.7659(4)
_cell_measurement_reflns_used 13282
_cell_measurement_temperature 130(2)
_cell_measurement_theta_max 32.5047
_cell_measurement_theta_min 2.9205
_cell_volume 1218.53(6)
_computing_cell_refinement
;
        CrysAlisPro, Oxford Diffraction Ltd.,
        Version 1.171.33.58 (release 29-01-2010 CrysAlis171 .NET)
        (compiled Jan 29 2010,16:49:25)
;
_computing_data_collection
;
        CrysAlisPro, Oxford Diffraction Ltd.,
        Version 1.171.33.58 (release 29-01-2010 CrysAlis171 .NET)
        (compiled Jan 29 2010,16:49:25)
;
_computing_data_reduction
;
        CrysAlisPro, Oxford Diffraction Ltd.,
        Version 1.171.33.58 (release 29-01-2010 CrysAlis171 .NET)
        (compiled Jan 29 2010,16:49:25)
;
_computing_molecular_graphics
;
 ORTEP3 for Windows
 L. J. Farrugia, J. Appl. Crystallogr. 1997, 30, 565.
;
_computing_publication_material
;
 WINGX
 L.J. Farrugia,
 J. Appl. Cryst., 1999, 32, 837-838.
;
_computing_structure_refinement 'SHELXL-97 (Sheldrick, 1997)'
_computing_structure_solution
;
 SHELXS-97
 Program for Crystal Structure Analysis (Release 97-2)
 G. M. Sheldrick, Instit\"ut f\"ur Anorganische Chemie der Universit\"at,
 Tammanstrasse 4, D-3400 G\"ottingen, Germany, 1998.
;
_diffrn_ambient_temperature 130(2)
_diffrn_measured_fraction_theta_full 0.999
_diffrn_measured_fraction_theta_max 0.999
_diffrn_measurement_device_type 'Xcalibur, Sapphire3, Gemini'
_diffrn_measurement_method '\w scans'
_diffrn_orient_matrix_UB_11 0.014759
_diffrn_orient_matrix_UB_12 0.0473785
_diffrn_orient_matrix_UB_13 0.020233
_diffrn_orient_matrix_UB_21 -0.0038461
_diffrn_orient_matrix_UB_22 0.0487049
_diffrn_orient_matrix_UB_23 -0.0514955
_diffrn_orient_matrix_UB_31 -0.0816312
_diffrn_orient_matrix_UB_32 0.0084942
_diffrn_orient_matrix_UB_33 0.0082744
_diffrn_radiation_monochromator graphite
_diffrn_radiation_type MoK\a
_diffrn_radiation_wavelength 0.71073
_diffrn_reflns_av_R_equivalents 0.0345
_diffrn_reflns_av_unetI/netI 0.0418
_diffrn_reflns_limit_h_max 12
_diffrn_reflns_limit_h_min -12
_diffrn_reflns_limit_k_max 16
_diffrn_reflns_limit_k_min -16
_diffrn_reflns_limit_l_max 19
_diffrn_reflns_limit_l_min -19
_diffrn_reflns_number 27084
_diffrn_reflns_theta_full 30.51
_diffrn_reflns_theta_max 30.51
_diffrn_reflns_theta_min 2.93
_exptl_absorpt_coefficient_mu 2.534
_exptl_absorpt_correction_T_max 1
_exptl_absorpt_correction_T_min 0.6132
_exptl_absorpt_correction_type multi-scan
_exptl_absorpt_process_details
;
        CrysAlisPro, Oxford Diffraction Ltd.,
        Version 1.171.33.58 (release 29-01-2010 CrysAlis171 .NET)
        (compiled Jan 29 2010,16:49:25)
        empirical absorption correction using spherical harmonics,
 implemented in SCALE3 ABSPACK scaling algorithm.
;
_exptl_crystal_colour blue
_exptl_crystal_density_diffrn 1.614
_exptl_crystal_description prism
_exptl_crystal_F_000 600
_exptl_crystal_size_max 0.4
_exptl_crystal_size_mid 0.2
_exptl_crystal_size_min 0.04
_refine_diff_density_max 1.335
_refine_diff_density_min -0.495
_refine_diff_density_rms 0.081
_refine_ls_extinction_method none
_refine_ls_goodness_of_fit_ref 0.951
_refine_ls_hydrogen_treatment refall
_refine_ls_matrix_type full
_refine_ls_number_parameters 403
_refine_ls_number_reflns 7437
_refine_ls_number_restraints 0
_refine_ls_restrained_S_all 0.951
_refine_ls_R_factor_all 0.0468
_refine_ls_R_factor_gt 0.03
_refine_ls_shift/su_max 0.001
_refine_ls_shift/su_mean 0
_refine_ls_structure_factor_coef Fsqd
_refine_ls_weighting_details 'calc w=1/[\s^2^(Fo^2^)+(0.0422P)^2^+0.0000P] where P=(Fo^2^+2Fc^2^)/3'
_refine_ls_weighting_scheme calc
_refine_ls_wR_factor_gt 0.0696
_refine_ls_wR_factor_ref 0.0724
_reflns_number_gt 5497
_reflns_number_total 7437
_reflns_threshold_expression >2sigma(I)
_cod_data_source_file ic2002546_si_003.cif
_cod_data_source_block x1037fin
_cod_database_code 4325077

loop_
_symmetry_equiv_pos_as_xyz
'x, y, z'
'-x, -y, -z'

loop_
_atom_site_label
_atom_site_type_symbol
_atom_site_fract_x
_atom_site_fract_y
_atom_site_fract_z
_atom_site_U_iso_or_equiv
_atom_site_adp_type
_atom_site_occupancy
_atom_site_symmetry_multiplicity
_atom_site_calc_flag
Br1 Br 0.49979(2) 0.770987(18) 0.467613(17) 0.02399(6) Uani 1 1 d
Ni1 Ni 0.98919(3) 0.61153(2) 0.790341(18) 0.01361(6) Uani 1 1 d
P1 P 1.06038(5) 0.66310(4) 1.00400(4) 0.01462(9) Uani 1 1 d
O1 O 1.09771(15) 0.66429(13) 0.89597(10) 0.0198(3) Uani 1 1 d
O2 O 1.11436(15) 0.54744(12) 1.09719(11) 0.0194(3) Uani 1 1 d
N1 N 1.05369(17) 0.79247(14) 0.68050(12) 0.0161(3) Uani 1 1 d
N2 N 0.78799(18) 0.72247(14) 0.79267(13) 0.0170(3) Uani 1 1 d
N3 N 0.92286(17) 0.53776(14) 0.68062(12) 0.0158(3) Uani 1 1 d
N4 N 1.18815(17) 0.50355(14) 0.77897(12) 0.0150(3) Uani 1 1 d
C1 C 1.1429(2) 0.80410(17) 1.00967(15) 0.0178(4) Uani 1 1 d
C2 C 1.1503(3) 0.91755(19) 0.92048(19) 0.0277(4) Uani 1 1 d
C3 C 1.2130(3) 1.0271(2) 0.9251(2) 0.0403(6) Uani 1 1 d
C4 C 1.2680(3) 1.0229(2) 1.0180(2) 0.0413(6) Uani 1 1 d
C5 C 1.2608(3) 0.9107(2) 1.1076(2) 0.0375(6) Uani 1 1 d
C6 C 1.1979(2) 0.8013(2) 1.10376(18) 0.0251(4) Uani 1 1 d
C7 C 1.1965(2) 0.82285(18) 0.63542(15) 0.0196(4) Uani 1 1 d
C8 C 1.2420(2) 0.9493(2) 0.58483(16) 0.0235(4) Uani 1 1 d
C9 C 1.1367(3) 1.0480(2) 0.58010(17) 0.0261(4) Uani 1 1 d
C10 C 0.9876(3) 1.01776(18) 0.62460(16) 0.0226(4) Uani 1 1 d
C11 C 0.9492(2) 0.88907(17) 0.67423(14) 0.0165(3) Uani 1 1 d
C12 C 0.7951(2) 0.84807(17) 0.72771(15) 0.0169(4) Uani 1 1 d
C13 C 0.6663(2) 0.93185(19) 0.71427(17) 0.0227(4) Uani 1 1 d
C14 C 0.5295(2) 0.8871(2) 0.77367(19) 0.0281(5) Uani 1 1 d
C15 C 0.5254(2) 0.7603(2) 0.8438(2) 0.0290(5) Uani 1 1 d
C16 C 0.6561(2) 0.68039(19) 0.85021(18) 0.0241(4) Uani 1 1 d
C17 C 0.7829(2) 0.55554(18) 0.63689(15) 0.0193(4) Uani 1 1 d
C18 C 0.7356(2) 0.48079(19) 0.58429(16) 0.0222(4) Uani 1 1 d
C19 C 0.8357(2) 0.3848(2) 0.57709(16) 0.0239(4) Uani 1 1 d
C20 C 0.9820(2) 0.36745(18) 0.61981(16) 0.0210(4) Uani 1 1 d
C21 C 1.0229(2) 0.44649(16) 0.67051(14) 0.0157(3) Uani 1 1 d
C22 C 1.1757(2) 0.43355(16) 0.71934(14) 0.0159(3) Uani 1 1 d
C23 C 1.2984(2) 0.35567(18) 0.70593(16) 0.0212(4) Uani 1 1 d
C24 C 1.4354(2) 0.3468(2) 0.75686(18) 0.0263(4) Uani 1 1 d
C25 C 1.4471(2) 0.4153(2) 0.82054(19) 0.0271(4) Uani 1 1 d
C26 C 1.3211(2) 0.49323(19) 0.82864(17) 0.0222(4) Uani 1 1 d
H1P H 0.898(2) 0.687(2) 1.0128(17) 0.02 Uiso 1 1 d
H2 H 1.112(3) 0.922(2) 0.856(2) 0.027(6) Uiso 1 1 d
H3 H 1.225(3) 1.096(3) 0.866(2) 0.056(9) Uiso 1 1 d
H4 H 1.318(3) 1.102(3) 1.019(2) 0.045(7) Uiso 1 1 d
H5 H 1.304(4) 0.905(3) 1.173(3) 0.067(10) Uiso 1 1 d
H6 H 1.198(3) 0.719(2) 1.167(2) 0.036(7) Uiso 1 1 d
H7 H 1.266(2) 0.752(2) 0.6379(17) 0.021(5) Uiso 1 1 d
H8 H 1.341(3) 0.965(2) 0.556(2) 0.038(7) Uiso 1 1 d
H9 H 1.171(3) 1.137(2) 0.548(2) 0.036(7) Uiso 1 1 d
H10 H 0.911(3) 1.082(2) 0.6243(17) 0.023(6) Uiso 1 1 d
H13 H 0.674(3) 1.023(2) 0.6615(19) 0.031(6) Uiso 1 1 d
H14 H 0.443(2) 0.9498(19) 0.7577(15) 0.012(5) Uiso 1 1 d
H15 H 0.439(3) 0.721(3) 0.893(2) 0.043(7) Uiso 1 1 d
H16 H 0.657(3) 0.587(2) 0.8971(18) 0.027(6) Uiso 1 1 d
H17 H 0.714(2) 0.620(2) 0.6458(17) 0.019(5) Uiso 1 1 d
H18 H 0.637(2) 0.5009(19) 0.5547(17) 0.016(5) Uiso 1 1 d
H19 H 0.803(3) 0.328(2) 0.542(2) 0.039(7) Uiso 1 1 d
H20 H 1.058(3) 0.304(2) 0.6146(18) 0.025(6) Uiso 1 1 d
H23 H 1.286(2) 0.310(2) 0.6627(17) 0.016(5) Uiso 1 1 d
H24 H 1.522(3) 0.297(2) 0.7461(18) 0.028(6) Uiso 1 1 d
H25 H 1.538(3) 0.413(2) 0.8562(19) 0.032(6) Uiso 1 1 d
H26 H 1.318(2) 0.544(2) 0.8694(18) 0.021(5) Uiso 1 1 d

loop_
_atom_site_aniso_label
_atom_site_aniso_U_11
_atom_site_aniso_U_22
_atom_site_aniso_U_33
_atom_site_aniso_U_23
_atom_site_aniso_U_13
_atom_site_aniso_U_12
Br1 0.02322(10) 0.01850(10) 0.03215(12) -0.01210(9) -0.00135(8) 0.00177(7)
Ni1 0.01563(11) 0.01051(10) 0.01537(12) -0.00569(9) -0.00080(8) -0.00051(8)
P1 0.0163(2) 0.0120(2) 0.0163(2) -0.00600(18) -0.00026(17) -0.00307(16)
O1 0.0243(7) 0.0204(7) 0.0181(7) -0.0107(6) 0.0003(5) -0.0054(5)
O2 0.0224(7) 0.0133(6) 0.0199(7) -0.0032(5) -0.0003(5) -0.0030(5)
N1 0.0186(7) 0.0148(7) 0.0150(8) -0.0058(6) -0.0020(6) 0.0001(6)
N2 0.0183(7) 0.0143(7) 0.0199(8) -0.0082(6) -0.0017(6) -0.0012(6)
N3 0.0173(7) 0.0142(7) 0.0157(8) -0.0053(6) -0.0006(6) -0.0020(6)
N4 0.0150(7) 0.0116(7) 0.0184(8) -0.0057(6) 0.0007(6) -0.0018(5)
C1 0.0179(8) 0.0143(8) 0.0234(10) -0.0099(8) -0.0003(7) -0.0004(6)
C2 0.0345(11) 0.0174(9) 0.0292(12) -0.0062(9) -0.0021(9) -0.0051(8)
C3 0.0457(14) 0.0146(10) 0.0547(17) -0.0060(11) -0.0035(12) -0.0068(9)
C4 0.0389(13) 0.0232(11) 0.072(2) -0.0278(13) -0.0126(13) -0.0035(10)
C5 0.0386(13) 0.0325(12) 0.0552(17) -0.0305(13) -0.0173(12) 0.0039(10)
C6 0.0272(10) 0.0223(10) 0.0298(12) -0.0141(9) -0.0073(8) 0.0012(8)
C7 0.0215(9) 0.0182(9) 0.0193(10) -0.0074(8) 0.0000(7) -0.0015(7)
C8 0.0261(10) 0.0245(10) 0.0198(10) -0.0081(8) 0.0034(8) -0.0085(8)
C9 0.0392(12) 0.0170(9) 0.0218(11) -0.0064(8) 0.0014(9) -0.0089(8)
C10 0.0322(11) 0.0136(8) 0.0223(10) -0.0072(8) -0.0009(8) -0.0005(8)
C11 0.0213(9) 0.0145(8) 0.0149(9) -0.0068(7) -0.0035(7) 0.0009(7)
C12 0.0187(8) 0.0168(8) 0.0194(9) -0.0115(8) -0.0042(7) 0.0028(7)
C13 0.0247(10) 0.0192(9) 0.0274(11) -0.0122(9) -0.0083(8) 0.0049(7)
C14 0.0186(9) 0.0304(11) 0.0441(14) -0.0240(11) -0.0069(9) 0.0068(8)
C15 0.0173(9) 0.0303(11) 0.0475(14) -0.0241(11) 0.0039(9) -0.0041(8)
C16 0.0206(9) 0.0198(9) 0.0351(12) -0.0143(9) 0.0023(8) -0.0035(7)
C17 0.0194(9) 0.0186(9) 0.0189(10) -0.0061(8) -0.0016(7) 0.0000(7)
C18 0.0227(10) 0.0242(10) 0.0189(10) -0.0067(8) -0.0031(8) -0.0044(8)
C19 0.0317(11) 0.0227(10) 0.0206(10) -0.0110(9) -0.0009(8) -0.0080(8)
C20 0.0260(10) 0.0166(9) 0.0224(10) -0.0097(8) 0.0007(8) -0.0015(7)
C21 0.0190(8) 0.0136(8) 0.0138(8) -0.0046(7) 0.0015(7) -0.0020(6)
C22 0.0182(8) 0.0127(8) 0.0155(9) -0.0040(7) 0.0012(7) -0.0013(6)
C23 0.0224(9) 0.0184(9) 0.0243(10) -0.0103(8) 0.0021(8) 0.0001(7)
C24 0.0192(9) 0.0232(10) 0.0354(12) -0.0109(9) 0.0026(8) 0.0033(8)
C25 0.0172(9) 0.0291(11) 0.0357(12) -0.0128(10) -0.0049(8) 0.0011(8)
C26 0.0193(9) 0.0211(9) 0.0294(11) -0.0129(9) -0.0031(8) -0.0012(7)

loop_
_atom_type_symbol
_atom_type_description
_atom_type_scat_dispersion_real
_atom_type_scat_dispersion_imag
_atom_type_scat_source
Br Br -0.2901 2.4595 'International Tables Vol C Tables 4.2.6.8 and 6.1.1.4'
Ni Ni 0.3393 1.1124 'International Tables Vol C Tables 4.2.6.8 and 6.1.1.4'
P P 0.1023 0.0942 'International Tables Vol C Tables 4.2.6.8 and 6.1.1.4'
O O 0.0106 0.006 'International Tables Vol C Tables 4.2.6.8 and 6.1.1.4'
N N 0.0061 0.0033 'International Tables Vol C Tables 4.2.6.8 and 6.1.1.4'
C C 0.0033 0.0016 'International Tables Vol C Tables 4.2.6.8 and 6.1.1.4'
H H 0 0 'International Tables Vol C Tables 4.2.6.8 and 6.1.1.4'

loop_
_geom_angle_atom_site_label_1
_geom_angle_atom_site_label_2
_geom_angle_atom_site_label_3
_geom_angle
_geom_angle_site_symmetry_1
_geom_angle_site_symmetry_3
O1 Ni1 O2 95.25(5) . 2_767
O1 Ni1 N4 89.52(6) . .
O2 Ni1 N4 91.99(5) 2_767 .
O1 Ni1 N2 93.11(6) . .
O2 Ni1 N2 89.67(6) 2_767 .
N4 Ni1 N2 176.75(6) . .
O1 Ni1 N1 84.65(6) . .
O2 Ni1 N1 168.58(5) 2_767 .
N4 Ni1 N1 99.42(6) . .
N2 Ni1 N1 78.94(6) . .
O1 Ni1 N3 168.05(6) . .
O2 Ni1 N3 85.88(6) 2_767 .
N4 Ni1 N3 78.55(6) . .
N2 Ni1 N3 98.79(6) . .
N1 Ni1 N3 96.58(6) . .
O1 P1 O2 117.97(8) . .
O1 P1 C1 107.56(8) . .
O2 P1 C1 108.17(8) . .
O1 P1 H1P 108.0(9) . .
O2 P1 H1P 110.9(9) . .
C1 P1 H1P 103.1(8) . .
P1 O1 Ni1 136.60(8) . .
P1 O2 Ni1 135.93(8) . 2_767
C7 N1 C11 118.59(16) . .
C7 N1 Ni1 125.75(13) . .
C11 N1 Ni1 114.08(12) . .
C16 N2 C12 118.84(16) . .
C16 N2 Ni1 126.33(13) . .
C12 N2 Ni1 114.83(12) . .
C17 N3 C21 118.66(15) . .
C17 N3 Ni1 126.21(12) . .
C21 N3 Ni1 113.96(12) . .
C26 N4 C22 118.58(15) . .
C26 N4 Ni1 126.00(13) . .
C22 N4 Ni1 115.33(12) . .
C2 C1 C6 119.22(18) . .
C2 C1 P1 120.30(15) . .
C6 C1 P1 120.47(15) . .
C1 C2 C3 120.3(2) . .
C1 C2 H2 120.6(14) . .
C3 C2 H2 119.1(14) . .
C4 C3 C2 120.0(2) . .
C4 C3 H3 121.0(19) . .
C2 C3 H3 118.8(19) . .
C3 C4 C5 120.4(2) . .
C3 C4 H4 119.1(16) . .
C5 C4 H4 120.4(16) . .
C4 C5 C6 119.9(2) . .
C4 C5 H5 121.1(19) . .
C6 C5 H5 118.9(19) . .
C5 C6 C1 120.1(2) . .
C5 C6 H6 120.2(14) . .
C1 C6 H6 119.5(14) . .
N1 C7 C8 122.48(18) . .
N1 C7 H7 116.5(13) . .
C8 C7 H7 121.0(13) . .
C9 C8 C7 119.05(19) . .
C9 C8 H8 121.5(16) . .
C7 C8 H8 119.4(16) . .
C8 C9 C10 118.98(18) . .
C8 C9 H9 118.9(14) . .
C10 C9 H9 122.1(14) . .
C9 C10 C11 119.15(19) . .
C9 C10 H10 122.3(13) . .
C11 C10 H10 118.5(13) . .
N1 C11 C10 121.72(17) . .
N1 C11 C12 115.48(15) . .
C10 C11 C12 122.74(17) . .
N2 C12 C13 121.58(18) . .
N2 C12 C11 115.37(15) . .
C13 C12 C11 123.04(17) . .
C12 C13 C14 119.08(19) . .
C12 C13 H13 119.2(13) . .
C14 C13 H13 121.7(13) . .
C15 C14 C13 119.02(18) . .
C15 C14 H14 126.4(12) . .
C13 C14 H14 114.5(12) . .
C14 C15 C16 118.9(2) . .
C14 C15 H15 125.8(16) . .
C16 C15 H15 115.2(16) . .
N2 C16 C15 122.4(2) . .
N2 C16 H16 115.5(13) . .
C15 C16 H16 122.1(13) . .
N3 C17 C18 122.44(18) . .
N3 C17 H17 116.7(13) . .
C18 C17 H17 120.8(13) . .
C19 C18 C17 118.84(18) . .
C19 C18 H18 124.2(13) . .
C17 C18 H18 116.9(12) . .
C18 C19 C20 119.26(18) . .
C18 C19 H19 120.5(15) . .
C20 C19 H19 120.3(15) . .
C19 C20 C21 119.05(18) . .
C19 C20 H20 122.6(13) . .
C21 C20 H20 118.4(13) . .
N3 C21 C20 121.68(17) . .
N3 C21 C22 115.69(15) . .
C20 C21 C22 122.61(16) . .
N4 C22 C23 121.63(17) . .
N4 C22 C21 115.21(15) . .
C23 C22 C21 123.16(16) . .
C24 C23 C22 119.16(18) . .
C24 C23 H23 121.5(13) . .
C22 C23 H23 119.3(13) . .
C23 C24 C25 119.43(19) . .
C23 C24 H24 120.4(14) . .
C25 C24 H24 120.1(14) . .
C26 C25 C24 118.31(19) . .
C26 C25 H25 119.2(14) . .
C24 C25 H25 122.5(14) . .
N4 C26 C25 122.85(18) . .
N4 C26 H26 112.5(13) . .
C25 C26 H26 124.7(14) . .

loop_
_geom_bond_atom_site_label_1
_geom_bond_atom_site_label_2
_geom_bond_distance
_geom_bond_site_symmetry_2
Ni1 O1 2.0501(13) .
Ni1 O2 2.0592(13) 2_767
Ni1 N4 2.0752(14) .
Ni1 N2 2.0806(15) .
Ni1 N1 2.0894(15) .
Ni1 N3 2.0990(15) .
P1 O1 1.4988(14) .
P1 O2 1.5034(14) .
P1 C1 1.7985(18) .
P1 H1P 1.41(2) .
O2 Ni1 2.0592(13) 2_767
N1 C7 1.338(2) .
N1 C11 1.351(2) .
N2 C16 1.338(2) .
N2 C12 1.349(2) .
N3 C17 1.342(2) .
N3 C21 1.347(2) .
N4 C26 1.337(2) .
N4 C22 1.351(2) .
C1 C2 1.387(3) .
C1 C6 1.391(3) .
C2 C3 1.393(3) .
C2 H2 0.95(2) .
C3 C4 1.370(4) .
C3 H3 0.88(3) .
C4 C5 1.382(4) .
C4 H4 1.01(3) .
C5 C6 1.389(3) .
C5 H5 0.97(3) .
C6 H6 1.00(3) .
C7 C8 1.385(3) .
C7 H7 0.96(2) .
C8 C9 1.377(3) .
C8 H8 0.91(3) .
C9 C10 1.385(3) .
C9 H9 0.98(2) .
C10 C11 1.387(3) .
C10 H10 0.95(2) .
C11 C12 1.478(3) .
C12 C13 1.385(3) .
C13 C14 1.389(3) .
C13 H13 1.01(2) .
C14 C15 1.379(3) .
C14 H14 0.969(19) .
C15 C16 1.383(3) .
C15 H15 0.97(3) .
C16 H16 1.00(2) .
C17 C18 1.390(3) .
C17 H17 0.95(2) .
C18 C19 1.373(3) .
C18 H18 0.94(2) .
C19 C20 1.386(3) .
C19 H19 0.99(2) .
C20 C21 1.392(2) .
C20 H20 0.97(2) .
C21 C22 1.478(2) .
C22 C23 1.384(3) .
C23 C24 1.379(3) .
C23 H23 0.94(2) .
C24 C25 1.383(3) .
C24 H24 0.95(2) .
C25 C26 1.382(3) .
C25 H25 0.94(2) .
C26 H26 0.95(2) .
